data_7000625
loop_
_publ_author_name
'Das, Madhab C.'
'Ghosh, Sujit K.'
'Sa\~nudo, E. Carolina'
'Bharadwaj, Parimal K.'

_publ_section_title
;
 Coordination polymers with pyridine-2,4,6-tricarboxylic acid and
 alkaline-earth/lanthanide/transition metals: synthesis and X-ray
 structures
;
_journal_issue 9
_journal_name_full 'Dalton Transactions'
_journal_page_first 1644
_journal_page_last 1658
_journal_paper_doi 10.1039/b814066a
_journal_year 2009
_chemical_formula_sum 'C2 H6 Cd O7'
_chemical_formula_weight 254.47
_chemical_name_systematic
;
?
;
_space_group_IT_number 2
_symmetry_cell_setting triclinic
_symmetry_space_group_name_Hall '-P 1'
_symmetry_space_group_name_H-M 'P -1'
_atom_sites_solution_hydrogens geom
_atom_sites_solution_primary direct
_atom_sites_solution_secondary difmap
_audit_creation_method SHELXL-97
_cell_angle_alpha 74.674(5)
_cell_angle_beta 74.278(4)
_cell_angle_gamma 81.171(5)
_cell_formula_units_Z 2
_cell_length_a 5.998(4)
_cell_length_b 6.592(3)
_cell_length_c 8.459(4)
_cell_measurement_temperature 100(1)
_cell_measurement_theta_max 28.3
_cell_measurement_theta_min 2.4
_cell_volume 309.3(3)
_computing_cell_refinement 'SAINT 6.45 ( Bruker, 2003)'
_computing_data_collection 'SMART 5.628 (Bruker, 2003)'
_computing_data_reduction 'SAINT 6.45 (Bruker, 2003)'
_computing_molecular_graphics 'Diamond 2.1e'
_computing_structure_refinement 'SHELXL-97 (Sheldrick, 1997)'
_computing_structure_solution SIR-97
_diffrn_ambient_temperature 100(1)
_diffrn_measured_fraction_theta_full 0.985
_diffrn_measured_fraction_theta_max 0.985
_diffrn_measurement_device_type 'Bruker SMART APEX'
_diffrn_measurement_method /w-scans
_diffrn_radiation_monochromator graphite
_diffrn_radiation_source 'fine-focus sealed tube'
_diffrn_radiation_type MoK\a
_diffrn_radiation_wavelength 0.71069
_diffrn_reflns_av_R_equivalents 0.0146
_diffrn_reflns_av_sigmaI/netI 0.0221
_diffrn_reflns_limit_h_max 7
_diffrn_reflns_limit_h_min -7
_diffrn_reflns_limit_k_max 8
_diffrn_reflns_limit_k_min -8
_diffrn_reflns_limit_l_max 11
_diffrn_reflns_limit_l_min -8
_diffrn_reflns_number 2034
_diffrn_reflns_theta_full 28.28
_diffrn_reflns_theta_max 28.28
_diffrn_reflns_theta_min 2.57
_exptl_absorpt_coefficient_mu 3.514
_exptl_absorpt_correction_T_max 0.6985
_exptl_absorpt_correction_T_min 0.6033
_exptl_absorpt_correction_type empirical
_exptl_absorpt_process_details 'SADABS 2.10 (Bruker 2003)'
_exptl_crystal_colour colorless
_exptl_crystal_density_diffrn 2.732
_exptl_crystal_density_method 'not measured'
_exptl_crystal_description block
_exptl_crystal_F_000 244
_exptl_crystal_size_max 0.16
_exptl_crystal_size_mid 0.14
_exptl_crystal_size_min 0.11
_refine_diff_density_max 0.553
_refine_diff_density_min -0.383
_refine_diff_density_rms 0.274
_refine_ls_extinction_method none
_refine_ls_goodness_of_fit_ref 1.126
_refine_ls_hydrogen_treatment mixed
_refine_ls_matrix_type full
_refine_ls_number_parameters 115
_refine_ls_number_reflns 1458
_refine_ls_number_restraints 6
_refine_ls_restrained_S_all 1.128
_refine_ls_R_factor_all 0.0292
_refine_ls_R_factor_gt 0.0291
_refine_ls_shift/su_max 0.000
_refine_ls_shift/su_mean 0.000
_refine_ls_structure_factor_coef Fsqd
_refine_ls_weighting_details 'calc w=1/[\s^2^(Fo^2^)+(0.0553P)^2^+0.4090P] where P=(Fo^2^+2Fc^2^)/3'
_refine_ls_weighting_scheme calc
_refine_ls_wR_factor_gt 0.0826
_refine_ls_wR_factor_ref 0.0827
_reflns_number_gt 1451
_reflns_number_total 1458
_reflns_threshold_expression >2sigma(I)
_cod_data_source_file b814066a.txt
_cod_data_source_block complex1
_cod_depositor_comments
;
The following automatic conversions were performed:
'_symmetry_cell_setting' value 'Triclinic' changed to 'triclinic'
according to '/home/saulius/struct/CIF-dictionaries/cif_core.dic'
dictionary named 'cif_core.dic' version 2.4.1 from 2010-06-29.

Automatic conversion script
Id: cif_fix_enum 1527 2010-12-29 10:47:43Z saulius 
;
_cod_original_sg_symbol_H-M P-1
_cod_database_code 7000625

loop_
_symmetry_equiv_pos_as_xyz
'x, y, z'
'-x, -y, -z'

loop_
_atom_site_label
_atom_site_type_symbol
_atom_site_fract_x
_atom_site_fract_y
_atom_site_fract_z
_atom_site_U_iso_or_equiv
_atom_site_adp_type
_atom_site_occupancy
_atom_site_symmetry_multiplicity
_atom_site_calc_flag
_atom_site_refinement_flags
_atom_site_disorder_assembly
_atom_site_disorder_group
Cd1 Cd 0.95077(3) 0.19148(3) 0.29424(2) 0.00618(13) Uani 1 1 d . . .
O1 O 0.7789(4) -0.0566(4) 0.5363(3) 0.0094(5) Uani 1 1 d . . .
O2 O 0.5437(4) 0.2246(4) 0.3340(3) 0.0102(5) Uani 1 1 d . . .
O3 O 0.8798(4) 0.2514(4) 0.0248(3) 0.0095(5) Uani 1 1 d . . .
O4 O 1.0848(5) -0.1070(4) 0.1919(3) 0.0093(5) Uani 1 1 d . . .
OW1 O 1.2773(4) 0.3563(4) 0.1124(3) 0.0103(5) Uani 1 1 d D . .
OW2 O 0.8467(5) 0.4988(5) 0.3842(4) 0.0134(6) Uani 1 1 d D . .
OW3 O 1.5642(5) -0.2368(5) 0.2010(4) 0.0186(6) Uani 1 1 d D . .
C2 C 1.0598(6) -0.1033(5) 0.0474(4) 0.0083(6) Uani 1 1 d . . .
C1 C 0.5672(6) -0.0816(5) 0.5598(4) 0.0067(6) Uani 1 1 d . . .
H2W3 H 1.424(4) -0.217(12) 0.211(9) 0.042(18) Uiso 1 1 d D . .
H1W2 H 0.934(11) 0.591(9) 0.364(9) 0.041(19) Uiso 1 1 d D . .
H1W3 H 1.594(15) -0.283(13) 0.116(7) 0.07(3) Uiso 1 1 d D . .
H2W2 H 0.731(8) 0.557(10) 0.352(9) 0.05(2) Uiso 1 1 d D . .
H1W1 H 1.358(8) 0.347(9) 0.178(6) 0.05(4) Uiso 1 1 d D . .
H2W1 H 1.258(18) 0.487(4) 0.080(13) 0.08(3) Uiso 1 1 d D . .

loop_
_atom_site_aniso_label
_atom_site_aniso_U_11
_atom_site_aniso_U_22
_atom_site_aniso_U_33
_atom_site_aniso_U_23
_atom_site_aniso_U_13
_atom_site_aniso_U_12
Cd1 0.00581(17) 0.00718(17) 0.00539(17) -0.00008(11) -0.00247(11) -0.00056(10)
O1 0.0060(10) 0.0126(12) 0.0078(10) 0.0016(9) -0.0015(9) -0.0030(9)
O2 0.0088(11) 0.0108(11) 0.0101(11) 0.0020(9) -0.0037(9) -0.0038(9)
O3 0.0126(11) 0.0084(11) 0.0080(11) -0.0027(9) -0.0045(9) 0.0027(9)
O4 0.0112(12) 0.0106(12) 0.0072(11) -0.0018(10) -0.0055(10) 0.0009(9)
OW1 0.0080(11) 0.0113(12) 0.0105(11) 0.0026(9) -0.0059(9) -0.0003(9)
OW2 0.0137(13) 0.0113(13) 0.0172(14) -0.0061(11) -0.0050(11) 0.0001(10)
OW3 0.0135(13) 0.0224(13) 0.0224(16) -0.0078(11) -0.0085(12) 0.0029(10)
C2 0.0085(14) 0.0098(15) 0.0069(14) -0.0011(12) -0.0039(12) 0.0010(11)
C1 0.0058(14) 0.0094(14) 0.0059(13) -0.0014(12) -0.0037(11) -0.0001(11)

loop_
_atom_type_symbol
_atom_type_description
_atom_type_scat_dispersion_real
_atom_type_scat_dispersion_imag
_atom_type_scat_source
C C 0.0033 0.0016 'International Tables Vol C Tables 4.2.6.8 and 6.1.1.4'
H H 0.0000 0.0000 'International Tables Vol C Tables 4.2.6.8 and 6.1.1.4'
O O 0.0106 0.0060 'International Tables Vol C Tables 4.2.6.8 and 6.1.1.4'
Cd Cd -0.8075 1.2024 'International Tables Vol C Tables 4.2.6.8 and 6.1.1.4'

loop_
_geom_angle_atom_site_label_1
_geom_angle_atom_site_label_2
_geom_angle_atom_site_label_3
_geom_angle
_geom_angle_site_symmetry_1
_geom_angle_site_symmetry_3
_geom_angle_publ_flag
OW2 Cd1 O4 175.24(9) . . ?
OW2 Cd1 OW1 86.03(11) . . ?
O4 Cd1 OW1 89.28(10) . . ?
OW2 Cd1 O3 108.21(10) . . ?
O4 Cd1 O3 71.38(9) . . ?
OW1 Cd1 O3 76.38(10) . . ?
OW2 Cd1 O1 101.42(11) . . ?
O4 Cd1 O1 82.33(10) . . ?
OW1 Cd1 O1 151.13(9) . . ?
O3 Cd1 O1 125.72(9) . . ?
OW2 Cd1 O2 78.19(10) . . ?
O4 Cd1 O2 106.02(9) . . ?
OW1 Cd1 O2 139.35(9) . . ?
O3 Cd1 O2 73.54(9) . . ?
O1 Cd1 O2 69.38(9) . . ?
OW2 Cd1 O1 94.77(10) . 2_756 ?
O4 Cd1 O1 83.66(10) . 2_756 ?
OW1 Cd1 O1 81.04(10) . 2_756 ?
O3 Cd1 O1 146.24(9) . 2_756 ?
O1 Cd1 O1 70.63(11) . 2_756 ?
O2 Cd1 O1 136.94(9) . 2_756 ?
C1 O1 Cd1 118.1(2) . . ?
C1 O1 Cd1 132.3(2) . 2_756 ?
Cd1 O1 Cd1 109.37(11) . 2_756 ?
C1 O2 Cd1 117.6(2) 2_656 . ?
C2 O3 Cd1 116.6(2) 2_755 . ?
C2 O4 Cd1 117.3(2) . . ?
Cd1 OW1 H1W1 101(4) . . ?
Cd1 OW1 H2W1 116(7) . . ?
H1W1 OW1 H2W1 100(8) . . ?
Cd1 OW2 H1W2 124(5) . . ?
Cd1 OW2 H2W2 108(5) . . ?
H1W2 OW2 H2W2 106(7) . . ?
H2W3 OW3 H1W3 96(8) . . ?
O3 C2 O4 125.3(3) 2_755 . ?
O3 C2 C2 117.3(4) 2_755 2_755 ?
O4 C2 C2 117.4(4) . 2_755 ?
O2 C1 O1 126.9(3) 2_656 . ?
O2 C1 C1 117.1(4) 2_656 2_656 ?
O1 C1 C1 116.0(4) . 2_656 ?

loop_
_geom_bond_atom_site_label_1
_geom_bond_atom_site_label_2
_geom_bond_distance
_geom_bond_site_symmetry_2
_geom_bond_publ_flag
Cd1 OW2 2.290(3) . ?
Cd1 O4 2.303(3) . ?
Cd1 OW1 2.349(3) . ?
Cd1 O3 2.352(3) . ?
Cd1 O1 2.352(3) . ?
Cd1 O2 2.356(3) . ?
Cd1 O1 2.370(3) 2_756 ?
O1 C1 1.260(4) . ?
O1 Cd1 2.370(3) 2_756 ?
O2 C1 1.249(4) 2_656 ?
O3 C2 1.242(4) 2_755 ?
O4 C2 1.265(4) . ?
OW1 H1W1 0.82(5) . ?
OW1 H2W1 0.83(2) . ?
OW2 H1W2 0.82(7) . ?
OW2 H2W2 0.82(6) . ?
OW3 H2W3 0.82(2) . ?
OW3 H1W3 0.82(6) . ?
C2 O3 1.242(4) 2_755 ?
C2 C2 1.564(7) 2_755 ?
C1 O2 1.249(4) 2_656 ?
C1 C1 1.559(7) 2_656 ?

loop_
_geom_torsion_atom_site_label_1
_geom_torsion_atom_site_label_2
_geom_torsion_atom_site_label_3
_geom_torsion_atom_site_label_4
_geom_torsion
_geom_torsion_site_symmetry_1
_geom_torsion_site_symmetry_2
_geom_torsion_site_symmetry_3
_geom_torsion_site_symmetry_4
_geom_torsion_publ_flag
OW2 Cd1 O1 C1 83.6(3) . . . . ?
O4 Cd1 O1 C1 -99.4(3) . . . . ?
OW1 Cd1 O1 C1 -173.7(2) . . . . ?
O3 Cd1 O1 C1 -38.9(3) . . . . ?
O2 Cd1 O1 C1 11.0(2) . . . . ?
O1 Cd1 O1 C1 174.7(3) 2_756 . . . ?
OW2 Cd1 O1 Cd1 -91.08(12) . . . 2_756 ?
O4 Cd1 O1 Cd1 85.95(11) . . . 2_756 ?
OW1 Cd1 O1 Cd1 11.6(2) . . . 2_756 ?
O3 Cd1 O1 Cd1 146.37(10) . . . 2_756 ?
O2 Cd1 O1 Cd1 -163.68(13) . . . 2_756 ?
O1 Cd1 O1 Cd1 0.0 2_756 . . 2_756 ?
OW2 Cd1 O2 C1 -118.9(3) . . . 2_656 ?
O4 Cd1 O2 C1 63.4(3) . . . 2_656 ?
OW1 Cd1 O2 C1 171.8(2) . . . 2_656 ?
O3 Cd1 O2 C1 127.9(3) . . . 2_656 ?
O1 Cd1 O2 C1 -11.7(2) . . . 2_656 ?
O1 Cd1 O2 C1 -34.6(3) 2_756 . . 2_656 ?
OW2 Cd1 O3 C2 175.8(2) . . . 2_755 ?
O4 Cd1 O3 C2 0.8(2) . . . 2_755 ?
OW1 Cd1 O3 C2 94.7(3) . . . 2_755 ?
O1 Cd1 O3 C2 -64.7(3) . . . 2_755 ?
O2 Cd1 O3 C2 -113.0(2) . . . 2_755 ?
O1 Cd1 O3 C2 45.2(3) 2_756 . . 2_755 ?
OW1 Cd1 O4 C2 -76.2(3) . . . . ?
O3 Cd1 O4 C2 -0.3(2) . . . . ?
O1 Cd1 O4 C2 131.5(3) . . . . ?
O2 Cd1 O4 C2 65.6(3) . . . . ?
O1 Cd1 O4 C2 -157.3(3) 2_756 . . . ?
Cd1 O4 C2 O3 -179.2(3) . . . 2_755 ?
Cd1 O4 C2 C2 0.0(5) . . . 2_755 ?
Cd1 O1 C1 O2 169.1(3) . . . 2_656 ?
Cd1 O1 C1 O2 -17.7(5) 2_756 . . 2_656 ?
Cd1 O1 C1 C1 -9.5(5) . . . 2_656 ?
Cd1 O1 C1 C1 163.7(2) 2_756 . . 2_656 ?
